data_4331895
loop_
_publ_author_name
'Cissell, Julie A.'
'Vaid, Thomas P.'
'Rheingold, Arnold L.'

_publ_section_title
;
 Aluminum Tetraphenylporphyrin and Aluminum Phthalocyanine Neutral
 Radicals
;
_journal_issue 6
_journal_name_full 'Inorganic Chemistry'
_journal_page_first 2367
_journal_page_last 2369
_journal_paper_doi 10.1021/ic051794r
_journal_volume 45
_journal_year 2006
_chemical_formula_sum 'C46 H32 Al N8 O2'
_chemical_formula_weight 755.78
_chemical_name_systematic
; 

 ? 

;
_space_group_IT_number 62
_symmetry_cell_setting orthorhombic
_symmetry_space_group_name_Hall '-P 2ac 2n'
_symmetry_space_group_name_H-M 'P n m a'
_atom_sites_solution_hydrogens geom
_atom_sites_solution_primary direct
_atom_sites_solution_secondary difmap
_audit_creation_method SHELXL-97
_cell_angle_alpha 90.00
_cell_angle_beta 90.00
_cell_angle_gamma 90.00
_cell_formula_units_Z 4
_cell_length_a 16.0554(19)
_cell_length_b 19.335(2)
_cell_length_c 11.6391(14)
_cell_measurement_reflns_used 6367
_cell_measurement_temperature 218(2)
_cell_measurement_theta_max 28.17
_cell_measurement_theta_min 2.40
_cell_volume 3613.1(7)
_computing_cell_refinement 'Bruker SMART'
_computing_data_collection 'Bruker SMART'
_computing_data_reduction 'Bruker SAINT'
_computing_molecular_graphics 'Bruker SHELXTL'
_computing_publication_material 'Bruker SHELXTL'
_computing_structure_refinement 'SHELXL-97 (Sheldrick, 1997)'
_computing_structure_solution 'SHELXS-97 (Sheldrick, 1990)'
_diffrn_ambient_temperature 218(2)
_diffrn_measured_fraction_theta_full 0.969
_diffrn_measured_fraction_theta_max 0.969
_diffrn_measurement_device_type 'CCD area detector'
_diffrn_measurement_method 'phi and omega scans'
_diffrn_radiation_monochromator graphite
_diffrn_radiation_source 'fine-focus sealed tube'
_diffrn_radiation_type MoK\a
_diffrn_radiation_wavelength 0.71073
_diffrn_reflns_av_R_equivalents 0.0295
_diffrn_reflns_av_sigmaI/netI 0.0220
_diffrn_reflns_limit_h_max 21
_diffrn_reflns_limit_h_min -21
_diffrn_reflns_limit_k_max 24
_diffrn_reflns_limit_k_min -23
_diffrn_reflns_limit_l_max 15
_diffrn_reflns_limit_l_min -15
_diffrn_reflns_number 26617
_diffrn_reflns_theta_full 28.25
_diffrn_reflns_theta_max 28.25
_diffrn_reflns_theta_min 2.04
_exptl_absorpt_coefficient_mu 0.111
_exptl_absorpt_correction_T_max 0.9782
_exptl_absorpt_correction_T_min 0.9571
_exptl_absorpt_correction_type none
_exptl_crystal_colour dark
_exptl_crystal_density_diffrn 1.389
_exptl_crystal_density_meas 0
_exptl_crystal_density_method 'not measured'
_exptl_crystal_description brick
_exptl_crystal_F_000 1564
_exptl_crystal_size_max 0.40
_exptl_crystal_size_mid 0.30
_exptl_crystal_size_min 0.20
_refine_diff_density_max 0.502
_refine_diff_density_min -0.359
_refine_diff_density_rms 0.058
_refine_ls_extinction_method none
_refine_ls_goodness_of_fit_ref 1.066
_refine_ls_hydrogen_treatment mixed
_refine_ls_matrix_type full
_refine_ls_number_parameters 274
_refine_ls_number_reflns 4462
_refine_ls_number_restraints 0
_refine_ls_restrained_S_all 1.066
_refine_ls_R_factor_all 0.0615
_refine_ls_R_factor_gt 0.0483
_refine_ls_shift/su_max 0.003
_refine_ls_shift/su_mean 0.001
_refine_ls_structure_factor_coef Fsqd
_refine_ls_weighting_details 'calc w=1/[\s^2^(Fo^2^)+(0.0700P)^2^+1.4000P] where P=(Fo^2^+2Fc^2^)/3'
_refine_ls_weighting_scheme calc
_refine_ls_wR_factor_gt 0.1271
_refine_ls_wR_factor_ref 0.1369
_reflns_number_gt 3561
_reflns_number_total 4462
_reflns_threshold_expression >2sigma(I)
_cod_data_source_file ic051794rsup1.cif
_cod_data_source_block vaid3a
_cod_depositor_comments
;
The following automatic conversions were performed:

'_symmetry_cell_setting' value 'Orthorhombic' changed to
'orthorhombic' according to
/home/saulius/struct/CIF-dictionaries/cif_core.dic dictionary named
'cif_core.dic' version 2.4.2 from 2011-04-26.

Automatic conversion script
Id: cif_fix_values 1891 2012-01-12 08:04:46Z andrius 
;
_cod_original_cell_volume 3613.2(8)
_cod_original_sg_symbol_H-M Pnma
_cod_database_code 4331895

loop_
_symmetry_equiv_pos_as_xyz
'x, y, z'
'-x+1/2, -y, z+1/2'
'-x, y+1/2, -z'
'x+1/2, -y+1/2, -z+1/2'
'-x, -y, -z'
'x-1/2, y, -z-1/2'
'x, -y-1/2, z'
'-x-1/2, y-1/2, z-1/2'

loop_
_atom_site_label
_atom_site_type_symbol
_atom_site_fract_x
_atom_site_fract_y
_atom_site_fract_z
_atom_site_U_iso_or_equiv
_atom_site_adp_type
_atom_site_occupancy
_atom_site_symmetry_multiplicity
_atom_site_calc_flag
_atom_site_refinement_flags
Al1 Al 0.08286(4) 0.7500 0.60776(5) 0.02557(16) Uani 1 2 d S
O1 O 0.18371(9) 0.7500 0.71591(13) 0.0356(4) Uani 1 2 d S
O2 O -0.02222(9) 0.7500 0.50307(12) 0.0325(4) Uani 1 2 d S
N1 N 0.03152(7) 0.67941(7) 0.70155(10) 0.0261(3) Uani 1 1 d .
N2 N 0.13412(8) 0.67941(7) 0.51307(11) 0.0289(3) Uani 1 1 d .
N3 N -0.04186(11) 0.7500 0.84200(15) 0.0278(4) Uani 1 2 d S
N4 N 0.21142(12) 0.7500 0.37645(15) 0.0345(4) Uani 1 2 d S
N5 N 0.08036(8) 0.57549(7) 0.60476(11) 0.0328(3) Uani 1 1 d .
C1 C -0.01847(9) 0.68992(8) 0.79695(12) 0.0270(3) Uani 1 1 d .
C2 C -0.04434(9) 0.62429(8) 0.84289(13) 0.0296(3) Uani 1 1 d .
C3 C -0.09626(10) 0.60647(9) 0.93494(14) 0.0355(4) Uani 1 1 d .
H3B H -0.1217 0.6406 0.9806 0.043 Uiso 1 1 calc R
C4 C -0.10881(11) 0.53732(10) 0.95625(15) 0.0429(4) Uani 1 1 d .
H4B H -0.1434 0.5239 1.0175 0.052 Uiso 1 1 calc R
C5 C -0.07095(12) 0.48634(10) 0.88816(17) 0.0457(5) Uani 1 1 d .
H5B H -0.0801 0.4395 0.9054 0.055 Uiso 1 1 calc R
C6 C -0.02067(11) 0.50339(9) 0.79670(16) 0.0400(4) Uani 1 1 d .
H6A H 0.0042 0.4691 0.7510 0.048 Uiso 1 1 calc R
C7 C -0.00802(10) 0.57333(9) 0.77435(13) 0.0321(3) Uani 1 1 d .
C8 C 0.03881(9) 0.60870(8) 0.68635(13) 0.0298(3) Uani 1 1 d .
C9 C 0.12373(9) 0.60880(9) 0.52491(13) 0.0314(3) Uani 1 1 d .
C10 C 0.16934(10) 0.57331(9) 0.43571(13) 0.0353(4) Uani 1 1 d .
C11 C 0.17661(12) 0.50359(10) 0.40730(16) 0.0439(4) Uani 1 1 d .
H11A H 0.1490 0.4692 0.4498 0.053 Uiso 1 1 calc R
C12 C 0.22602(13) 0.48717(12) 0.31417(17) 0.0523(5) Uani 1 1 d .
H12A H 0.2311 0.4406 0.2921 0.063 Uiso 1 1 calc R
C13 C 0.26869(13) 0.53769(12) 0.25175(16) 0.0530(5) Uani 1 1 d .
H13A H 0.3031 0.5243 0.1903 0.064 Uiso 1 1 calc R
C14 C 0.26118(11) 0.60685(11) 0.27873(14) 0.0445(5) Uani 1 1 d .
H14A H 0.2896 0.6410 0.2366 0.053 Uiso 1 1 calc R
C15 C 0.20953(10) 0.62425(10) 0.37143(13) 0.0359(4) Uani 1 1 d .
C16 C 0.18617(9) 0.69004(9) 0.41971(13) 0.0319(3) Uani 1 1 d .
C17 C -0.10578(16) 0.7500 0.5470(3) 0.0788(13) Uani 1 2 d S
H17A H -0.1449 0.7500 0.4835 0.118 Uiso 1 2 calc SR
H17B H -0.1145 0.7910 0.5936 0.118 Uiso 0.50 1 calc PR
H17C H -0.1145 0.7090 0.5936 0.118 Uiso 0.00 1 calc PR
C18 C -0.02108(13) 0.7500 0.38166(17) 0.0291(5) Uani 1 2 d S
C19 C -0.02123(12) 0.68790(9) 0.32504(15) 0.0417(4) Uani 1 1 d .
H19A H -0.0193 0.6459 0.3657 0.050 Uiso 1 1 calc R
C20 C -0.02429(13) 0.68868(11) 0.20561(16) 0.0486(5) Uani 1 1 d .
H20A H -0.0252 0.6467 0.1649 0.058 Uiso 1 1 calc R
C21 C -0.02595(16) 0.7500 0.1469(2) 0.0439(6) Uani 1 2 d S
H21A H -0.0282 0.7500 0.0662 0.053 Uiso 1 2 calc SR
C22 C 0.26934(14) 0.7500 0.6761(2) 0.0466(7) Uani 1 2 d S
H22A H 0.3066 0.7500 0.7416 0.070 Uiso 1 2 calc SR
H22B H 0.2793 0.7910 0.6300 0.070 Uiso 0.50 1 calc PR
H22C H 0.2793 0.7090 0.6300 0.070 Uiso 0.00 1 calc PR
C23 C 0.17984(12) 0.7500 0.83676(17) 0.0277(4) Uani 1 2 d S
C24 C 0.17897(11) 0.68838(10) 0.89380(17) 0.0440(4) Uani 1 1 d .
H24A H 0.1776 0.6464 0.8532 0.053 Uiso 1 1 calc R
C25 C 0.18018(13) 0.68889(15) 1.01305(19) 0.0667(7) Uani 1 1 d .
H25A H 0.1802 0.6469 1.0537 0.080 Uiso 1 1 calc R
C26 C 0.18131(18) 0.7500 1.0717(2) 0.0702(11) Uani 1 2 d S
H26A H 0.1829 0.7500 1.1525 0.084 Uiso 1 2 calc SR

loop_
_atom_site_aniso_label
_atom_site_aniso_U_11
_atom_site_aniso_U_22
_atom_site_aniso_U_33
_atom_site_aniso_U_23
_atom_site_aniso_U_13
_atom_site_aniso_U_12
Al1 0.0246(3) 0.0329(3) 0.0191(3) 0.000 0.0034(2) 0.000
O1 0.0224(7) 0.0643(11) 0.0201(7) 0.000 0.0020(6) 0.000
O2 0.0252(7) 0.0530(10) 0.0193(7) 0.000 -0.0004(6) 0.000
N1 0.0254(6) 0.0320(7) 0.0209(6) 0.0000(5) 0.0007(5) 0.0005(5)
N2 0.0268(6) 0.0385(7) 0.0215(6) -0.0007(5) 0.0020(5) 0.0021(5)
N3 0.0245(8) 0.0388(10) 0.0202(8) 0.000 0.0013(6) 0.000
N4 0.0301(9) 0.0514(12) 0.0219(8) 0.000 0.0039(7) 0.000
N5 0.0355(7) 0.0344(7) 0.0285(7) -0.0019(6) -0.0003(5) 0.0036(5)
C1 0.0232(6) 0.0376(8) 0.0202(6) 0.0018(6) -0.0004(5) -0.0014(6)
C2 0.0269(7) 0.0378(9) 0.0242(7) 0.0038(6) -0.0025(6) -0.0023(6)
C3 0.0305(7) 0.0479(10) 0.0281(8) 0.0065(7) 0.0013(6) -0.0026(7)
C4 0.0375(9) 0.0542(11) 0.0372(9) 0.0139(8) 0.0037(7) -0.0084(8)
C5 0.0455(10) 0.0405(10) 0.0510(11) 0.0142(8) -0.0009(8) -0.0077(8)
C6 0.0411(9) 0.0373(9) 0.0416(9) 0.0058(7) -0.0007(7) -0.0023(7)
C7 0.0294(7) 0.0372(9) 0.0296(8) 0.0026(6) -0.0023(6) -0.0013(6)
C8 0.0290(7) 0.0350(8) 0.0253(7) 0.0016(6) -0.0027(6) 0.0003(6)
C9 0.0302(7) 0.0387(9) 0.0252(7) -0.0036(6) -0.0024(6) 0.0063(6)
C10 0.0336(8) 0.0471(10) 0.0252(7) -0.0054(7) -0.0047(6) 0.0104(7)
C11 0.0490(10) 0.0467(10) 0.0361(9) -0.0089(8) -0.0077(8) 0.0130(8)
C12 0.0591(12) 0.0587(12) 0.0390(10) -0.0174(9) -0.0102(9) 0.0235(10)
C13 0.0501(11) 0.0783(15) 0.0308(9) -0.0152(10) -0.0006(8) 0.0271(10)
C14 0.0378(9) 0.0703(13) 0.0254(8) -0.0057(8) 0.0011(7) 0.0150(8)
C15 0.0313(7) 0.0536(10) 0.0228(7) -0.0046(7) -0.0020(6) 0.0095(7)
C16 0.0275(7) 0.0486(10) 0.0196(7) -0.0032(6) 0.0009(6) 0.0040(6)
C17 0.0241(12) 0.179(4) 0.0331(14) 0.000 0.0039(11) 0.000
C18 0.0254(10) 0.0420(12) 0.0199(9) 0.000 -0.0021(8) 0.000
C19 0.0579(11) 0.0370(9) 0.0302(8) 0.0010(7) -0.0104(8) 0.0029(8)
C20 0.0647(12) 0.0499(11) 0.0313(9) -0.0130(8) -0.0098(8) 0.0121(9)
C21 0.0438(14) 0.0652(18) 0.0225(11) 0.000 -0.0022(10) 0.000
C22 0.0232(11) 0.088(2) 0.0284(11) 0.000 0.0035(9) 0.000
C23 0.0217(9) 0.0410(12) 0.0203(9) 0.000 -0.0001(7) 0.000
C24 0.0423(9) 0.0450(10) 0.0446(10) 0.0084(8) -0.0132(8) -0.0086(8)
C25 0.0483(11) 0.104(2) 0.0481(12) 0.0419(13) -0.0151(10) -0.0286(12)
C26 0.0355(14) 0.151(4) 0.0246(13) 0.000 0.0023(11) 0.000

loop_
_atom_type_symbol
_atom_type_description
_atom_type_scat_dispersion_real
_atom_type_scat_dispersion_imag
_atom_type_scat_source
C C 0.0033 0.0016 'International Tables Vol C Tables 4.2.6.8 and 6.1.1.4'
H H 0.0000 0.0000 'International Tables Vol C Tables 4.2.6.8 and 6.1.1.4'
N N 0.0061 0.0033 'International Tables Vol C Tables 4.2.6.8 and 6.1.1.4'
O O 0.0106 0.0060 'International Tables Vol C Tables 4.2.6.8 and 6.1.1.4'
Al Al 0.0645 0.0514 'International Tables Vol C Tables 4.2.6.8 and 6.1.1.4'

loop_
_geom_angle_atom_site_label_1
_geom_angle_atom_site_label_2
_geom_angle_atom_site_label_3
_geom_angle
_geom_angle_site_symmetry_1
_geom_angle_site_symmetry_3
N1 Al1 N1 89.88(8) . 7_575
N1 Al1 N2 90.28(5) . .
N1 Al1 N2 179.73(7) 7_575 .
N1 Al1 N2 179.73(7) . 7_575
N1 Al1 N2 90.28(6) 7_575 7_575
N2 Al1 N2 89.56(8) . 7_575
N1 Al1 O1 89.43(5) . .
N1 Al1 O1 89.43(5) 7_575 .
N2 Al1 O1 90.79(5) . .
N2 Al1 O1 90.79(5) 7_575 .
N1 Al1 O2 89.14(5) . .
N1 Al1 O2 89.14(5) 7_575 .
N2 Al1 O2 90.64(5) . .
N2 Al1 O2 90.65(5) 7_575 .
O1 Al1 O2 177.98(6) . .
C23 O1 C22 111.17(16) . .
C23 O1 Al1 125.33(12) . .
C22 O1 Al1 123.50(13) . .
C18 O2 C17 111.60(17) . .
C18 O2 Al1 125.10(12) . .
C17 O2 Al1 123.29(15) . .
C8 N1 C1 107.25(12) . .
C8 N1 Al1 126.14(10) . .
C1 N1 Al1 126.61(11) . .
C9 N2 C16 107.30(13) . .
C9 N2 Al1 126.00(10) . .
C16 N2 Al1 126.68(11) . .
C1 N3 C1 121.92(18) 7_575 .
C16 N4 C16 121.72(19) . 7_575
C8 N5 C9 122.00(15) . .
N3 C1 N1 127.48(14) . .
N3 C1 C2 122.89(14) . .
N1 C1 C2 109.63(13) . .
C7 C2 C3 120.82(15) . .
C7 C2 C1 106.85(13) . .
C3 C2 C1 132.32(15) . .
C4 C3 C2 117.67(17) . .
C3 C4 C5 121.18(16) . .
C6 C5 C4 121.52(17) . .
C5 C6 C7 117.57(17) . .
C6 C7 C2 121.21(15) . .
C6 C7 C8 132.00(16) . .
C2 C7 C8 106.79(14) . .
N5 C8 N1 127.77(14) . .
N5 C8 C7 122.74(15) . .
N1 C8 C7 109.49(13) . .
N5 C9 N2 127.74(14) . .
N5 C9 C10 122.58(16) . .
N2 C9 C10 109.67(14) . .
C11 C10 C15 121.14(16) . .
C11 C10 C9 132.31(17) . .
C15 C10 C9 106.53(15) . .
C12 C11 C10 117.2(2) . .
C11 C12 C13 121.96(19) . .
C14 C13 C12 121.13(17) . .
C13 C14 C15 117.37(19) . .
C10 C15 C14 121.13(17) . .
C10 C15 C16 107.09(14) . .
C14 C15 C16 131.79(18) . .
N4 C16 N2 127.67(15) . .
N4 C16 C15 122.94(15) . .
N2 C16 C15 109.38(14) . .
C19 C18 C19 122.5(2) . 7_575
C19 C18 O2 118.75(10) . .
C19 C18 O2 118.75(10) 7_575 .
C18 C19 C20 118.12(17) . .
C21 C20 C19 120.62(18) . .
C20 C21 C20 120.0(2) 7_575 .
C24 C23 C24 121.7(2) 7_575 .
C24 C23 O1 119.13(11) 7_575 .
C24 C23 O1 119.13(11) . .
C23 C24 C25 118.7(2) . .
C26 C25 C24 120.5(2) . .
C25 C26 C25 119.9(3) . 7_575

loop_
_geom_bond_atom_site_label_1
_geom_bond_atom_site_label_2
_geom_bond_distance
_geom_bond_site_symmetry_2
Al1 N1 1.9324(13) .
Al1 N1 1.9324(13) 7_575
Al1 N2 1.9378(13) .
Al1 N2 1.9378(14) 7_575
Al1 O1 2.0510(16) .
Al1 O2 2.0810(16) .
O1 C23 1.408(2) .
O1 C22 1.451(3) .
O2 C18 1.413(2) .
O2 C17 1.436(3) .
N1 C8 1.384(2) .
N1 C1 1.3851(18) .
N2 C9 1.382(2) .
N2 C16 1.3861(19) .
N3 C1 1.3287(18) 7_575
N3 C1 1.3287(18) .
N4 C16 1.3274(19) .
N4 C16 1.3275(19) 7_575
N5 C8 1.326(2) .
N5 C9 1.328(2) .
C1 C2 1.438(2) .
C2 C7 1.395(2) .
C2 C3 1.401(2) .
C3 C4 1.375(3) .
C4 C5 1.403(3) .
C5 C6 1.376(3) .
C6 C7 1.392(2) .
C7 C8 1.443(2) .
C9 C10 1.444(2) .
C10 C11 1.393(2) .
C10 C15 1.395(3) .
C11 C12 1.380(3) .
C12 C13 1.397(3) .
C13 C14 1.379(3) .
C14 C15 1.402(2) .
C15 C16 1.440(2) .
C18 C19 1.370(2) .
C18 C19 1.370(2) 7_575
C19 C20 1.391(2) .
C20 C21 1.369(2) .
C21 C20 1.369(2) 7_575
C23 C24 1.364(2) 7_575
C23 C24 1.364(2) .
C24 C25 1.388(3) .
C25 C26 1.365(3) .
C26 C25 1.365(3) 7_575
